data_2208590
loop_
_publ_author_name
'Li-Xue Zhang'
'Jian-Yu Jin'
'San-Nu Zhou'
'Hong-Ping Xiao'
'An-Jiang Zhang'

_publ_section_title 3-[6-(4-Bromophenyl)-7<i>H</i>-1,2,4-triazolo[3,4-<i>b</i>][1,3,4]thiadiazin-3-yl]propanol
_journal_coeditor_code FL2001
_journal_issue 4
_journal_name_full 'Acta Crystallographica Section E'
_journal_page_first o1224
_journal_page_last o1225
_journal_paper_doi 10.1107/S1600536806006775
_journal_volume 62
_journal_year 2006
_chemical_formula_iupac 'C13 H13 Br N4 O S'
_chemical_formula_moiety 'C13 H13 Br N4 O S'
_chemical_formula_sum 'C13 H13 Br N4 O S'
_chemical_formula_weight 353.24
_chemical_name_systematic
;
3-[6-(4-Bromophenyl)-7H-1,2,4-triazolo[3,4-b][1,3,4]thiadiazin-3-yl]propanol
;
_space_group_IT_number 14
_symmetry_cell_setting monoclinic
_symmetry_space_group_name_Hall '-P 2ybc'
_symmetry_space_group_name_H-M 'P 1 21/c 1'
_atom_sites_solution_hydrogens geom
_atom_sites_solution_primary direct
_atom_sites_solution_secondary difmap
_audit_creation_method SHELXL-97
_cell_angle_alpha 90.00
_cell_angle_beta 91.1320(10)
_cell_angle_gamma 90.00
_cell_formula_units_Z 8
_cell_length_a 6.9002(4)
_cell_length_b 15.7400(10)
_cell_length_c 25.5330(10)
_cell_measurement_reflns_used 5420
_cell_measurement_temperature 298(2)
_cell_measurement_theta_max 25.02
_cell_measurement_theta_min 2.61
_cell_volume 2772.6(3)
_computing_cell_refinement 'SAINT (Bruker, 2002)'
_computing_data_collection 'SMART (Bruker, 2002)'
_computing_data_reduction SAINT
_computing_molecular_graphics 'XP in SHELXTL (Bruker, 2002)'
_computing_publication_material SHELXL97
_computing_structure_refinement 'SHELXL97 (Sheldrick, 1997)'
_computing_structure_solution 'SHELXS97 (Sheldrick, 1997)'
_diffrn_ambient_temperature 298(2)
_diffrn_measured_fraction_theta_full 0.999
_diffrn_measured_fraction_theta_max 0.999
_diffrn_measurement_device_type 'Bruker SMART APEX area-detector'
_diffrn_measurement_method '\f and \w'
_diffrn_radiation_monochromator graphite
_diffrn_radiation_source 'fine-focus sealed tube'
_diffrn_radiation_type MoK\a
_diffrn_radiation_wavelength 0.71073
_diffrn_reflns_av_R_equivalents 0.0235
_diffrn_reflns_av_sigmaI/netI 0.0293
_diffrn_reflns_limit_h_max 5
_diffrn_reflns_limit_h_min -8
_diffrn_reflns_limit_k_max 18
_diffrn_reflns_limit_k_min -18
_diffrn_reflns_limit_l_max 30
_diffrn_reflns_limit_l_min -26
_diffrn_reflns_number 14310
_diffrn_reflns_theta_full 25.02
_diffrn_reflns_theta_max 25.02
_diffrn_reflns_theta_min 2.05
_diffrn_standards_number 0
_exptl_absorpt_coefficient_mu 3.116
_exptl_absorpt_correction_T_max 0.5789
_exptl_absorpt_correction_T_min 0.3916
_exptl_absorpt_correction_type multi-scan
_exptl_absorpt_process_details '(SADABS; Bruker, 2002)'
_exptl_crystal_colour Colorless
_exptl_crystal_density_diffrn 1.693
_exptl_crystal_density_method 'not measured'
_exptl_crystal_description Block
_exptl_crystal_F_000 1424
_exptl_crystal_size_max 0.43
_exptl_crystal_size_mid 0.26
_exptl_crystal_size_min 0.18
_refine_diff_density_max 0.284
_refine_diff_density_min -0.429
_refine_ls_extinction_method none
_refine_ls_goodness_of_fit_ref 1.012
_refine_ls_hydrogen_treatment constr
_refine_ls_matrix_type full
_refine_ls_number_parameters 361
_refine_ls_number_reflns 4895
_refine_ls_number_restraints 0
_refine_ls_restrained_S_all 1.012
_refine_ls_R_factor_all 0.0435
_refine_ls_R_factor_gt 0.0312
_refine_ls_shift/su_max 0.002
_refine_ls_shift/su_mean 0.000
_refine_ls_structure_factor_coef Fsqd
_refine_ls_weighting_details 'calc w=1/[\s^2^(Fo^2^)+(0.0454P)^2^+0.4483P] where P=(Fo^2^+2Fc^2^)/3'
_refine_ls_weighting_scheme calc
_refine_ls_wR_factor_gt 0.0744
_refine_ls_wR_factor_ref 0.0800
_reflns_number_gt 3926
_reflns_number_total 4895
_reflns_threshold_expression I>2\s(I)
_cod_data_source_file fl2001.cif
_cod_data_source_block I
_cod_original_sg_symbol_H-M 'P 21/c'
_cod_database_code 2208590

loop_
_symmetry_equiv_pos_as_xyz
'x, y, z'
'-x, y+1/2, -z+1/2'
'-x, -y, -z'
'x, -y-1/2, z-1/2'

loop_
_atom_site_type_symbol
_atom_site_label
_atom_site_fract_x
_atom_site_fract_y
_atom_site_fract_z
_atom_site_U_iso_or_equiv
_atom_site_adp_type
_atom_site_calc_flag
_atom_site_refinement_flags
_atom_site_occupancy
Br Br1 1.50890(4) 0.28876(2) 0.596326(11) 0.05903(11) Uani d . 1
S S1 0.64139(11) 0.14213(4) 0.37010(3) 0.04813(19) Uani d . 1
O O1 0.0772(3) 0.53540(11) 0.37853(7) 0.0460(5) Uani d . 1
H H1 -0.0093 0.5229 0.3574 0.055 Uiso d R 1
N N1 0.7215(3) 0.31055(11) 0.43248(7) 0.0308(4) Uani d . 1
N N2 0.5782(3) 0.30618(11) 0.39381(7) 0.0308(4) Uani d . 1
N N3 0.3680(3) 0.25711(13) 0.33567(8) 0.0424(5) Uani d . 1
N N4 0.3227(3) 0.34231(13) 0.34673(8) 0.0432(5) Uani d . 1
C C1 1.3067(4) 0.27533(15) 0.54575(9) 0.0365(6) Uani d . 1
C C2 1.3402(4) 0.23019(15) 0.50080(9) 0.0381(6) Uani d . 1
H H2A 1.4609 0.2058 0.4954 0.046 Uiso calc R 1
C C3 1.1923(3) 0.22131(15) 0.46346(9) 0.0357(6) Uani d . 1
H H3 1.2139 0.1900 0.4332 0.043 Uiso calc R 1
C C4 1.0121(3) 0.25882(14) 0.47084(8) 0.0313(5) Uani d . 1
C C5 0.9823(4) 0.30376(15) 0.51711(10) 0.0394(6) Uani d . 1
H H5 0.8623 0.3286 0.5228 0.047 Uiso calc R 1
C C6 1.1286(4) 0.31188(16) 0.55461(10) 0.0417(6) Uani d . 1
H H6 1.1071 0.3416 0.5854 0.050 Uiso calc R 1
C C7 0.8585(3) 0.25463(14) 0.42970(8) 0.0315(5) Uani d . 1
C C8 0.8732(4) 0.19072(17) 0.38589(10) 0.0473(7) Uani d . 1
H H8A 0.9651 0.1468 0.3961 0.057 Uiso calc R 1
H H8B 0.9218 0.2188 0.3550 0.057 Uiso calc R 1
C C9 0.5201(3) 0.23848(15) 0.36398(9) 0.0339(5) Uani d . 1
C C10 0.4470(3) 0.36994(15) 0.38199(9) 0.0346(5) Uani d . 1
C C11 0.4541(4) 0.45633(15) 0.40593(10) 0.0386(6) Uani d . 1
H H11A 0.4487 0.4984 0.3782 0.046 Uiso calc R 1
H H11B 0.5770 0.4631 0.4246 0.046 Uiso calc R 1
C C12 0.2898(4) 0.47347(16) 0.44376(10) 0.0438(6) Uani d . 1
H H12A 0.2952 0.4312 0.4714 0.053 Uiso calc R 1
H H12B 0.3108 0.5286 0.4599 0.053 Uiso calc R 1
C C13 0.0887(4) 0.47214(16) 0.41860(10) 0.0450(6) Uani d . 1
H H13A 0.0628 0.4166 0.4036 0.054 Uiso calc R 1
H H13B -0.0077 0.4834 0.4449 0.054 Uiso calc R 1
Br Br2 -0.30284(5) 0.45433(2) 0.032491(13) 0.06817(13) Uani d . 1
S S2 0.50804(9) 0.57294(4) 0.27302(2) 0.03894(16) Uani d . 1
O O2 1.0874(3) 0.17957(10) 0.26086(7) 0.0468(5) Uani d . 1
H H2 1.1701 0.1910 0.2833 0.056 Uiso d R 1
N N5 0.4457(3) 0.40734(11) 0.20786(7) 0.0293(4) Uani d . 1
N N6 0.5878(3) 0.41158(11) 0.24717(7) 0.0276(4) Uani d . 1
N N7 0.7936(3) 0.46127(12) 0.30606(8) 0.0383(5) Uani d . 1
N N8 0.8450(3) 0.37709(12) 0.29371(8) 0.0396(5) Uani d . 1
C C14 -0.1185(4) 0.45448(15) 0.08881(10) 0.0386(6) Uani d . 1
C C15 0.0611(4) 0.41939(17) 0.08118(10) 0.0449(6) Uani d . 1
H H15 0.0904 0.3948 0.0492 0.054 Uiso calc R 1
C C16 0.1975(4) 0.42095(15) 0.12138(9) 0.0399(6) Uani d . 1
H H16 0.3190 0.3970 0.1164 0.048 Uiso calc R 1
C C17 0.1554(3) 0.45804(13) 0.16949(9) 0.0288(5) Uani d . 1
C C18 -0.0281(3) 0.49339(15) 0.17593(9) 0.0343(5) Uani d . 1
H H18 -0.0585 0.5189 0.2076 0.041 Uiso calc R 1
C C19 -0.1658(3) 0.49087(16) 0.13555(10) 0.0405(6) Uani d . 1
H H19 -0.2886 0.5136 0.1402 0.049 Uiso calc R 1
C C20 0.3034(3) 0.45970(13) 0.21243(8) 0.0268(5) Uani d . 1
C C21 0.2803(3) 0.51823(15) 0.25823(9) 0.0343(5) Uani d . 1
H H21A 0.2412 0.4858 0.2886 0.041 Uiso calc R 1
H H21B 0.1799 0.5596 0.2503 0.041 Uiso calc R 1
C C22 0.6402(3) 0.47941(14) 0.27781(9) 0.0306(5) Uani d . 1
C C23 0.7222(3) 0.34947(14) 0.25845(9) 0.0321(5) Uani d . 1
C C24 0.7190(3) 0.26343(14) 0.23382(10) 0.0352(6) Uani d . 1
H H24A 0.5964 0.2563 0.2151 0.042 Uiso calc R 1
H H24B 0.7249 0.2210 0.2614 0.042 Uiso calc R 1
C C25 0.8831(4) 0.24647(15) 0.19594(9) 0.0385(6) Uani d . 1
H H25A 0.8603 0.1923 0.1788 0.046 Uiso calc R 1
H H25B 0.8811 0.2901 0.1691 0.046 Uiso calc R 1
C C26 1.0817(4) 0.24503(16) 0.22223(10) 0.0415(6) Uani d . 1
H H26A 1.1800 0.2346 0.1963 0.050 Uiso calc R 1
H H26B 1.1083 0.2995 0.2386 0.050 Uiso calc R 1

loop_
_atom_site_aniso_label
_atom_site_aniso_U_11
_atom_site_aniso_U_22
_atom_site_aniso_U_33
_atom_site_aniso_U_12
_atom_site_aniso_U_13
_atom_site_aniso_U_23
Br1 0.05215(19) 0.0779(2) 0.04632(18) -0.00937(15) -0.01754(14) 0.00066(14)
S1 0.0522(4) 0.0367(3) 0.0549(4) 0.0084(3) -0.0124(3) -0.0121(3)
O1 0.0438(11) 0.0456(10) 0.0481(11) 0.0044(8) -0.0116(9) -0.0037(8)
N1 0.0280(10) 0.0327(10) 0.0317(10) 0.0014(9) -0.0019(8) 0.0000(8)
N2 0.0289(10) 0.0321(10) 0.0314(10) 0.0027(9) -0.0028(8) -0.0011(8)
N3 0.0390(12) 0.0466(12) 0.0412(12) 0.0035(10) -0.0067(10) -0.0081(10)
N4 0.0387(12) 0.0450(12) 0.0455(12) 0.0085(10) -0.0104(10) -0.0056(10)
C1 0.0382(14) 0.0387(13) 0.0325(13) -0.0049(11) -0.0050(11) 0.0062(11)
C2 0.0311(13) 0.0449(14) 0.0383(14) 0.0067(11) 0.0008(11) 0.0051(11)
C3 0.0372(14) 0.0401(13) 0.0300(12) 0.0075(11) 0.0035(11) -0.0017(10)
C4 0.0349(13) 0.0310(12) 0.0281(12) 0.0012(10) 0.0007(10) 0.0032(10)
C5 0.0357(14) 0.0427(14) 0.0398(14) 0.0113(12) 0.0023(11) -0.0032(11)
C6 0.0473(16) 0.0443(14) 0.0336(13) 0.0028(13) -0.0007(12) -0.0059(11)
C7 0.0310(13) 0.0336(12) 0.0300(12) 0.0003(11) 0.0029(10) 0.0013(10)
C8 0.0372(15) 0.0586(17) 0.0456(15) 0.0171(13) -0.0083(12) -0.0155(13)
C9 0.0318(13) 0.0382(13) 0.0318(12) -0.0006(11) 0.0016(10) -0.0028(10)
C10 0.0319(13) 0.0348(12) 0.0372(13) 0.0061(11) 0.0011(11) 0.0026(10)
C11 0.0366(14) 0.0338(13) 0.0451(15) 0.0046(11) -0.0041(12) 0.0024(11)
C12 0.0528(17) 0.0402(14) 0.0384(14) 0.0050(12) -0.0014(12) 0.0019(11)
C13 0.0436(16) 0.0441(15) 0.0477(15) 0.0020(12) 0.0070(12) -0.0028(12)
Br2 0.0623(2) 0.0763(2) 0.0645(2) -0.00097(17) -0.03692(17) 0.00350(16)
S2 0.0420(4) 0.0282(3) 0.0462(4) 0.0027(3) -0.0101(3) -0.0073(3)
O2 0.0413(10) 0.0411(10) 0.0575(11) 0.0028(8) -0.0133(9) 0.0068(8)
N5 0.0277(10) 0.0282(10) 0.0318(10) -0.0011(8) -0.0059(8) -0.0010(8)
N6 0.0256(10) 0.0270(9) 0.0302(10) -0.0002(8) -0.0039(8) -0.0014(8)
N7 0.0371(12) 0.0391(11) 0.0382(11) 0.0030(9) -0.0082(9) -0.0061(9)
N8 0.0381(12) 0.0361(11) 0.0439(12) 0.0051(9) -0.0115(10) -0.0031(9)
C14 0.0406(15) 0.0349(13) 0.0397(14) -0.0046(11) -0.0136(11) 0.0074(11)
C15 0.0474(16) 0.0503(15) 0.0367(14) 0.0074(13) -0.0075(12) -0.0095(12)
C16 0.0353(14) 0.0446(14) 0.0396(14) 0.0106(12) -0.0054(11) -0.0082(11)
C17 0.0308(12) 0.0236(11) 0.0320(12) -0.0024(10) -0.0017(10) 0.0029(9)
C18 0.0307(13) 0.0381(13) 0.0341(13) 0.0004(11) 0.0023(10) 0.0018(10)
C19 0.0272(13) 0.0451(14) 0.0489(15) 0.0026(11) -0.0030(11) 0.0080(12)
C20 0.0282(12) 0.0233(10) 0.0289(11) -0.0030(10) 0.0002(9) 0.0030(9)
C21 0.0324(13) 0.0366(13) 0.0336(12) 0.0055(11) -0.0037(10) -0.0018(10)
C22 0.0322(13) 0.0304(12) 0.0292(12) -0.0022(10) -0.0028(10) -0.0014(10)
C23 0.0284(12) 0.0315(12) 0.0363(13) 0.0016(10) -0.0030(10) 0.0032(10)
C24 0.0313(13) 0.0274(11) 0.0467(14) 0.0005(10) -0.0072(11) 0.0002(11)
C25 0.0448(15) 0.0329(12) 0.0376(14) 0.0026(12) -0.0042(12) 0.0001(11)
C26 0.0359(14) 0.0421(14) 0.0466(15) 0.0007(12) 0.0049(11) 0.0009(12)

loop_
_atom_type_symbol
_atom_type_description
_atom_type_scat_dispersion_real
_atom_type_scat_dispersion_imag
_atom_type_scat_source
C C 0.0033 0.0016 'International Tables Vol C Tables 4.2.6.8 and 6.1.1.4'
H H 0.0000 0.0000 'International Tables Vol C Tables 4.2.6.8 and 6.1.1.4'
Br Br -0.2901 2.4595 'International Tables Vol C Tables 4.2.6.8 and 6.1.1.4'
N N 0.0061 0.0033 'International Tables Vol C Tables 4.2.6.8 and 6.1.1.4'
O O 0.0106 0.0060 'International Tables Vol C Tables 4.2.6.8 and 6.1.1.4'
S S 0.1246 0.1234 'International Tables Vol C Tables 4.2.6.8 and 6.1.1.4'

loop_
_geom_angle_atom_site_label_1
_geom_angle_atom_site_label_2
_geom_angle_atom_site_label_3
_geom_angle
_geom_angle_publ_flag
C9 S1 C8 94.20(12) yes
C13 O1 H1 109.4 ?
C7 N1 N2 116.05(18) ?
C9 N2 C10 105.15(19) yes
C9 N2 N1 129.34(18) yes
C10 N2 N1 125.13(18) yes
C9 N3 N4 106.53(19) ?
C10 N4 N3 108.06(19) ?
C2 C1 C6 121.2(2) ?
C2 C1 Br1 119.56(19) ?
C6 C1 Br1 119.23(19) ?
C1 C2 C3 119.4(2) ?
C1 C2 H2A 120.3 ?
C3 C2 H2A 120.3 ?
C2 C3 C4 120.7(2) ?
C2 C3 H3 119.7 ?
C4 C3 H3 119.7 ?
C3 C4 C5 118.4(2) ?
C3 C4 C7 121.0(2) ?
C5 C4 C7 120.6(2) ?
C6 C5 C4 121.0(2) ?
C6 C5 H5 119.5 ?
C4 C5 H5 119.5 ?
C1 C6 C5 119.2(2) ?
C1 C6 H6 120.4 ?
C5 C6 H6 120.4 ?
N1 C7 C4 116.40(19) ?
N1 C7 C8 123.6(2) ?
C4 C7 C8 119.9(2) ?
C7 C8 S1 112.00(18) ?
C7 C8 H8A 109.2 ?
S1 C8 H8A 109.2 ?
C7 C8 H8B 109.2 ?
S1 C8 H8B 109.2 ?
H8A C8 H8B 107.9 ?
N3 C9 N2 111.1(2) yes
N3 C9 S1 129.12(19) yes
N2 C9 S1 119.69(17) yes
N4 C10 N2 109.1(2) ?
N4 C10 C11 127.0(2) ?
N2 C10 C11 123.9(2) ?
C10 C11 C12 113.7(2) ?
C10 C11 H11A 108.8 ?
C12 C11 H11A 108.8 ?
C10 C11 H11B 108.8 ?
C12 C11 H11B 108.8 ?
H11A C11 H11B 107.7 ?
C13 C12 C11 114.4(2) ?
C13 C12 H12A 108.6 ?
C11 C12 H12A 108.6 ?
C13 C12 H12B 108.6 ?
C11 C12 H12B 108.6 ?
H12A C12 H12B 107.6 ?
O1 C13 C12 109.3(2) ?
O1 C13 H13A 109.8 ?
C12 C13 H13A 109.8 ?
O1 C13 H13B 109.8 ?
C12 C13 H13B 109.8 ?
H13A C13 H13B 108.3 ?
C22 S2 C21 93.63(10) yes
C26 O2 H2 109.4 ?
C20 N5 N6 115.56(17) ?
C22 N6 C23 105.40(17) yes
C22 N6 N5 128.67(17) yes
C23 N6 N5 125.48(17) yes
C22 N7 N8 106.74(18) ?
C23 N8 N7 107.82(18) ?
C19 C14 C15 121.5(2) ?
C19 C14 Br2 119.52(19) ?
C15 C14 Br2 118.95(19) ?
C14 C15 C16 119.4(2) ?
C14 C15 H15 120.3 ?
C16 C15 H15 120.3 ?
C15 C16 C17 120.7(2) ?
C15 C16 H16 119.6 ?
C17 C16 H16 119.6 ?
C18 C17 C16 118.4(2) ?
C18 C17 C20 121.3(2) ?
C16 C17 C20 120.3(2) ?
C19 C18 C17 120.7(2) ?
C19 C18 H18 119.7 ?
C17 C18 H18 119.7 ?
C14 C19 C18 119.2(2) ?
C14 C19 H19 120.4 ?
C18 C19 H19 120.4 ?
N5 C20 C17 115.88(19) ?
N5 C20 C21 123.77(19) ?
C17 C20 C21 120.33(19) ?
C20 C21 S2 110.32(16) ?
C20 C21 H21A 109.6 ?
S2 C21 H21A 109.6 ?
C20 C21 H21B 109.6 ?
S2 C21 H21B 109.6 ?
H21A C21 H21B 108.1 ?
N7 C22 N6 110.42(19) yes
N7 C22 S2 130.25(17) yes
N6 C22 S2 119.30(16) yes
N8 C23 N6 109.61(19) ?
N8 C23 C24 126.8(2) ?
N6 C23 C24 123.54(19) ?
C23 C24 C25 114.8(2) ?
C23 C24 H24A 108.6 ?
C25 C24 H24A 108.6 ?
C23 C24 H24B 108.6 ?
C25 C24 H24B 108.6 ?
H24A C24 H24B 107.5 ?
C26 C25 C24 113.4(2) ?
C26 C25 H25A 108.9 ?
C24 C25 H25A 108.9 ?
C26 C25 H25B 108.9 ?
C24 C25 H25B 108.9 ?
H25A C25 H25B 107.7 ?
O2 C26 C25 109.2(2) ?
O2 C26 H26A 109.8 ?
C25 C26 H26A 109.8 ?
O2 C26 H26B 109.8 ?
C25 C26 H26B 109.8 ?
H26A C26 H26B 108.3 ?

loop_
_geom_bond_atom_site_label_1
_geom_bond_atom_site_label_2
_geom_bond_distance
_geom_bond_publ_flag
Br1 C1 1.894(2) ?
S1 C9 1.738(2) yes
S1 C8 1.811(3) yes
O1 C13 1.429(3) ?
O1 H1 0.8200 ?
N1 C7 1.295(3) yes
N1 N2 1.385(2) yes
N2 C9 1.365(3) yes
N2 C10 1.381(3) yes
N3 C9 1.296(3) yes
N3 N4 1.407(3) yes
N4 C10 1.306(3) yes
C1 C2 1.373(3) ?
C1 C6 1.380(4) ?
C2 C3 1.390(3) ?
C2 H2A 0.9300 ?
C3 C4 1.393(3) ?
C3 H3 0.9300 ?
C4 C5 1.396(3) ?
C4 C7 1.479(3) ?
C5 C6 1.383(3) ?
C5 H5 0.9300 ?
C6 H6 0.9300 ?
C7 C8 1.509(3) ?
C8 H8A 0.9700 ?
C8 H8B 0.9700 ?
C10 C11 1.491(3) ?
C11 C12 1.528(4) ?
C11 H11A 0.9700 ?
C11 H11B 0.9700 ?
C12 C13 1.518(4) ?
C12 H12A 0.9700 ?
C12 H12B 0.9700 ?
C13 H13A 0.9700 ?
C13 H13B 0.9700 ?
Br2 C14 1.901(2) ?
S2 C22 1.735(2) yes
S2 C21 1.825(2) yes
O2 C26 1.426(3) ?
O2 H2 0.8199 ?
N5 C20 1.289(3) yes
N5 N6 1.391(2) yes
N6 C22 1.368(3) yes
N6 C23 1.374(3) yes
N7 C22 1.301(3) yes
N7 N8 1.409(3) yes
N8 C23 1.299(3) yes
C14 C19 1.369(4) ?
C14 C15 1.374(4) ?
C15 C16 1.379(3) ?
C15 H15 0.9300 ?
C16 C17 1.396(3) ?
C16 H16 0.9300 ?
C17 C18 1.396(3) ?
C17 C20 1.484(3) ?
C18 C19 1.389(3) ?
C18 H18 0.9300 ?
C19 H19 0.9300 ?
C20 C21 1.500(3) ?
C21 H21A 0.9700 ?
C21 H21B 0.9700 ?
C23 C24 1.493(3) ?
C24 C25 1.527(4) ?
C24 H24A 0.9700 ?
C24 H24B 0.9700 ?
C25 C26 1.514(3) ?
C25 H25A 0.9700 ?
C25 H25B 0.9700 ?
C26 H26A 0.9700 ?
C26 H26B 0.9700 ?

loop_
_geom_hbond_atom_site_label_D
_geom_hbond_atom_site_label_H
_geom_hbond_atom_site_label_A
_geom_hbond_site_symmetry_A
_geom_hbond_distance_DH
_geom_hbond_distance_HA
_geom_hbond_distance_DA
_geom_hbond_angle_DHA
O2 H2 N3 1_655 0.82 2.16 2.956(3) 164
O1 H1 N7 1_455 0.82 2.11 2.911(3) 166

loop_
_cod_related_entry_id
_cod_related_entry_database
_cod_related_entry_code
1 ChemSpider 24735268
